data_4309447
loop_
_publ_author_name
'Xuenian Chen'
'Soyoung Lim'
'Christine E. Ple\<cnik'
'Shengming Liu'
'Bin Du'
'Edward A. Meyers'
'Sheldon G. Shore'

_publ_section_title
;
Europium(II) and Ytterbium(II) Cyclic Organohydroborates with Agostic
Interactions
;
_journal_name_full 'Inorganic Chemistry'
_journal_page_first 6052
_journal_page_last 6061
_journal_paper_doi 10.1021/ic050573i
_journal_volume 44
_journal_year 2005
_chemical_formula_sum 'C48 H104 B4 Eu N2 O2'
_chemical_formula_weight 936.53
_space_group_IT_number 43
_symmetry_cell_setting orthorhombic
_symmetry_space_group_name_Hall 'F 2 -2d'
_symmetry_space_group_name_H-M 'F d d 2'
_atom_sites_solution_hydrogens geom
_atom_sites_solution_primary direct
_atom_sites_solution_secondary difmap
_audit_creation_method SHELXL-97
_cell_angle_alpha 90.00
_cell_angle_beta 90.00
_cell_angle_gamma 90.00
_cell_formula_units_Z 8
_cell_length_a 32.3315(3)
_cell_length_b 17.2577(2)
_cell_length_c 19.4755(2)
_cell_measurement_temperature 240(2)
_cell_volume 10866.7(2)
_computing_cell_refinement 'Bruker XSCANS'
_computing_data_collection 'Bruker XSCANS'
_computing_data_reduction 'Bruker SHELXTL'
_computing_molecular_graphics 'Bruker SHELXTL'
_computing_publication_material 'Bruker SHELXTL'
_computing_structure_refinement 'SHELXL-97 (Sheldrick, 1997)'
_computing_structure_solution 'SHELXS-97 (Sheldrick, 1990)'
_diffrn_ambient_temperature 240(2)
_diffrn_measured_fraction_theta_full 0.999
_diffrn_measured_fraction_theta_max 0.999
_diffrn_measurement_device_type 'Bruker P4'
_diffrn_measurement_method '\w scans'
_diffrn_radiation_monochromator graphite
_diffrn_radiation_source 'fine-focus sealed tube'
_diffrn_radiation_type MoK\a
_diffrn_radiation_wavelength 0.71073
_diffrn_reflns_av_R_equivalents 0.0000
_diffrn_reflns_av_sigmaI/netI 0.0248
_diffrn_reflns_limit_h_max 41
_diffrn_reflns_limit_h_min -41
_diffrn_reflns_limit_k_max 22
_diffrn_reflns_limit_k_min -22
_diffrn_reflns_limit_l_max 25
_diffrn_reflns_limit_l_min -25
_diffrn_reflns_number 6084
_diffrn_reflns_theta_full 27.48
_diffrn_reflns_theta_max 27.48
_diffrn_reflns_theta_min 2.44
_exptl_absorpt_coefficient_mu 1.189
_exptl_absorpt_correction_T_max 0.8057
_exptl_absorpt_correction_T_min 0.6608
_exptl_absorpt_correction_type none
_exptl_crystal_density_diffrn 1.145
_exptl_crystal_density_method 'not measured'
_exptl_crystal_F_000 4040
_exptl_crystal_size_max 0.38
_exptl_crystal_size_mid 0.31
_exptl_crystal_size_min 0.19
_refine_diff_density_max 0.934
_refine_diff_density_min -0.568
_refine_diff_density_rms 0.050
_refine_ls_abs_structure_details 'Flack H D (1983), Acta Cryst. A39, 876-881'
_refine_ls_abs_structure_Flack 0.523(11)
_refine_ls_extinction_method none
_refine_ls_goodness_of_fit_ref 1.068
_refine_ls_hydrogen_treatment mixed
_refine_ls_matrix_type full
_refine_ls_number_parameters 291
_refine_ls_number_reflns 6084
_refine_ls_number_restraints 1
_refine_ls_restrained_S_all 1.068
_refine_ls_R_factor_all 0.0287
_refine_ls_R_factor_gt 0.0225
_refine_ls_shift/su_max 0.176
_refine_ls_shift/su_mean 0.003
_refine_ls_structure_factor_coef Fsqd
_refine_ls_weighting_details 'calc w=1/[\s^2^(Fo^2^)+(0.0316P)^2^+9.6428P] where P=(Fo^2^+2Fc^2^)/3'
_refine_ls_weighting_scheme calc
_refine_ls_wR_factor_gt 0.0562
_refine_ls_wR_factor_ref 0.0589
_reflns_number_gt 5385
_reflns_number_total 6084
_reflns_threshold_expression >2sigma(I)
_cod_data_source_file ic050573isi20050413_044257_3.cif
_cod_data_source_block complex5
_cod_depositor_comments
;
The following automatic conversions were performed:
'_symmetry_cell_setting' value 'Orthorhombic' changed to 'orthorhombic'
according to '/home/saulius/struct/CIF-dictionaries/cif_core.dic'
dictionary named 'cif_core.dic' version 2.4.1 from 2010-06-29.

Automatic conversion script
Id: cif_fix_enum 1527 2010-12-29 10:47:43Z saulius 
;
_cod_database_code 4309447

loop_
_symmetry_equiv_pos_as_xyz
'x, y, z'
'-x, -y, z'
'x+1/4, -y+1/4, z+1/4'
'-x+1/4, y+1/4, z+1/4'
'x, y+1/2, z+1/2'
'-x, -y+1/2, z+1/2'
'x+1/4, -y+3/4, z+3/4'
'-x+1/4, y+3/4, z+3/4'
'x+1/2, y, z+1/2'
'-x+1/2, -y, z+1/2'
'x+3/4, -y+1/4, z+3/4'
'-x+3/4, y+1/4, z+3/4'
'x+1/2, y+1/2, z'
'-x+1/2, -y+1/2, z'
'x+3/4, -y+3/4, z+1/4'
'-x+3/4, y+3/4, z+1/4'

loop_
_atom_site_label
_atom_site_type_symbol
_atom_site_fract_x
_atom_site_fract_y
_atom_site_fract_z
_atom_site_U_iso_or_equiv
_atom_site_adp_type
_atom_site_occupancy
_atom_site_symmetry_multiplicity
_atom_site_calc_flag
_atom_site_refinement_flags
_atom_site_disorder_assembly
_atom_site_disorder_group
Eu Eu 0.0000 0.5000 2.74483(2) 0.02997(5) Uani 1 2 d S . .
N N 0.09275(8) 0.74027(12) 2.87436(14) 0.0419(5) Uani 1 1 d . . .
C5 C 0.12078(15) 0.7605(2) 2.8157(2) 0.0755(12) Uani 1 1 d . . .
H5A H 0.1170 0.8145 2.8035 0.113 Uiso 1 1 calc . . .
H5B H 0.1142 0.7281 2.7765 0.113 Uiso 1 1 calc . . .
H5C H 0.1493 0.7519 2.8291 0.113 Uiso 1 1 calc . . .
C6 C 0.0988(2) 0.6588(2) 2.8934(3) 0.1031(18) Uani 1 1 d . . .
H6A H 0.0912 0.6259 2.8550 0.155 Uiso 1 1 calc . . .
H6B H 0.0816 0.6465 2.9327 0.155 Uiso 1 1 calc . . .
H6C H 0.1276 0.6502 2.9050 0.155 Uiso 1 1 calc . . .
C3 C 0.10297(11) 0.7914(2) 2.93425(18) 0.0591(8) Uani 1 1 d . . .
H3A H 0.1003 0.8453 2.9207 0.089 Uiso 1 1 calc . . .
H3B H 0.1311 0.7815 2.9490 0.089 Uiso 1 1 calc . . .
H3C H 0.0841 0.7806 2.9718 0.089 Uiso 1 1 calc . . .
C4 C 0.04917(12) 0.7532(2) 2.8511(3) 0.0662(10) Uani 1 1 d . . .
H4A H 0.0457 0.8069 2.8375 0.099 Uiso 1 1 calc . . .
H4C H 0.0303 0.7412 2.8883 0.099 Uiso 1 1 calc . . .
H4B H 0.0433 0.7198 2.8122 0.099 Uiso 1 1 calc . . .
B1 B -0.06712(10) 0.54211(17) 2.82818(16) 0.0358(6) Uani 1 1 d . . .
H1A H -0.0708(9) 0.5459(17) 2.7654(15) 0.039(8) Uiso 1 1 d . . .
H1B H -0.0496(10) 0.4833(18) 2.8361(18) 0.045(9) Uiso 1 1 d . . .
C11 C -0.04130(10) 0.61720(19) 2.85543(18) 0.0425(8) Uani 1 1 d . . .
H11 H -0.0114(11) 0.6251(17) 2.8308(16) 0.034(7) Uiso 1 1 d . . .
C12 C -0.03264(10) 0.60727(19) 2.93278(17) 0.0562(8) Uani 1 1 d . . .
H12A H -0.0121 0.5659 2.9384 0.067 Uiso 1 1 calc . . .
H12B H -0.0201 0.6553 2.9498 0.067 Uiso 1 1 calc . . .
C13 C -0.06870(15) 0.5888(3) 2.97654(18) 0.0798(12) Uani 1 1 d . . .
H13A H -0.0819 0.6378 2.9895 0.096 Uiso 1 1 calc . . .
H13B H -0.0584 0.5650 3.0189 0.096 Uiso 1 1 calc . . .
C14 C -0.10214(11) 0.53563(17) 2.94687(16) 0.0517(8) Uani 1 1 d . . .
H14A H -0.1280 0.5450 2.9719 0.062 Uiso 1 1 calc . . .
H14B H -0.0940 0.4818 2.9555 0.062 Uiso 1 1 calc . . .
C15 C -0.11078(9) 0.54497(16) 2.86952(15) 0.0416(6) Uani 1 1 d . . .
H15 H -0.1272(18) 0.501(2) 2.860(3) 0.094(17) Uiso 1 1 d . . .
C16 C -0.13394(10) 0.61926(19) 2.85322(18) 0.0524(7) Uani 1 1 d . . .
H16A H -0.1594 0.6206 2.8806 0.063 Uiso 1 1 calc . . .
H16B H -0.1420 0.6184 2.8047 0.063 Uiso 1 1 calc . . .
C17 C -0.10941(12) 0.69342(18) 2.86702(18) 0.0553(8) Uani 1 1 d . . .
H17A H -0.1242 0.7373 2.8466 0.066 Uiso 1 1 calc . . .
H17B H -0.1082 0.7021 2.9167 0.066 Uiso 1 1 calc . . .
C18 C -0.06564(11) 0.69167(17) 2.83877(19) 0.0550(8) Uani 1 1 d . . .
H18A H -0.0504 0.7361 2.8573 0.066 Uiso 1 1 calc . . .
H18B H -0.0669 0.6977 2.7888 0.066 Uiso 1 1 calc . . .
B2 B 0.03306(12) 0.6190(2) 2.65895(19) 0.0389(8) Uani 1 1 d . . .
H2B H 0.0390(10) 0.6250(17) 2.7158(17) 0.048(8) Uiso 1 1 d . . .
H2A H 0.0387(8) 0.5615(17) 2.6462(15) 0.033(7) Uiso 1 1 d . . .
C25 C 0.05980(9) 0.67580(17) 2.61069(16) 0.0434(7) Uani 1 1 d . . .
H25 H 0.0877(11) 0.6719(18) 2.6155(17) 0.052(9) Uiso 1 1 d . . .
C24 C 0.04929(10) 0.6601(2) 2.53447(16) 0.0547(8) Uani 1 1 d . . .
H24A H 0.0642 0.6977 2.5060 0.066 Uiso 1 1 calc . . .
H24B H 0.0594 0.6084 2.5222 0.066 Uiso 1 1 calc . . .
C23 C 0.00321(10) 0.6648(3) 2.51745(18) 0.0599(9) Uani 1 1 d . . .
H23A H -0.0014 0.6400 2.4729 0.072 Uiso 1 1 calc . . .
H23B H -0.0045 0.7195 2.5128 0.072 Uiso 1 1 calc . . .
C22 C -0.02563(10) 0.6269(2) 2.57077(19) 0.0641(10) Uani 1 1 d . . .
H22A H -0.0540 0.6445 2.5621 0.077 Uiso 1 1 calc . . .
H22B H -0.0251 0.5706 2.5638 0.077 Uiso 1 1 calc . . .
C21 C -0.01502(11) 0.6437(2) 2.64540(18) 0.0535(8) Uani 1 1 d . . .
H21 H -0.0344(10) 0.6103(18) 2.6691(18) 0.048(9) Uiso 1 1 d . . .
C28 C -0.02046(13) 0.7291(2) 2.6672(2) 0.0704(11) Uani 1 1 d . . .
H28A H -0.0488 0.7450 2.6563 0.084 Uiso 1 1 calc . . .
H28B H -0.0173 0.7323 2.7171 0.084 Uiso 1 1 calc . . .
C27 C 0.00928(13) 0.7875(2) 2.6342(2) 0.0680(10) Uani 1 1 d . . .
H27A H 0.0000 0.7983 2.5873 0.082 Uiso 1 1 calc . . .
H27B H 0.0080 0.8362 2.6600 0.082 Uiso 1 1 calc . . .
C26 C 0.05391(13) 0.75997(19) 2.6318(2) 0.0595(9) Uani 1 1 d . . .
H26A H 0.0662 0.7673 2.6774 0.071 Uiso 1 1 calc . . .
H26B H 0.0692 0.7929 2.5996 0.071 Uiso 1 1 calc . . .
O30 O 0.06509(11) 0.94560(16) 2.83759(17) 0.0866(9) Uani 1 1 d . . .
C31 C 0.0659(2) 1.0043(3) 2.8868(3) 0.0969(17) Uani 1 1 d . . .
H31A H 0.0921 1.0030 2.9119 0.116 Uiso 1 1 calc . . .
H31B H 0.0433 0.9969 2.9197 0.116 Uiso 1 1 calc . . .
C32 C 0.0613(4) 1.0771(4) 2.8524(4) 0.167(4) Uani 1 1 d . . .
H32A H 0.0357 1.1025 2.8672 0.200 Uiso 1 1 calc . . .
H32B H 0.0846 1.1112 2.8636 0.200 Uiso 1 1 calc . . .
C33 C 0.0600(3) 1.0632(4) 2.7810(4) 0.140(3) Uani 1 1 d . . .
H33A H 0.0801 1.0961 2.7570 0.168 Uiso 1 1 calc . . .
H33B H 0.0324 1.0738 2.7627 0.168 Uiso 1 1 calc . . .
C34 C 0.0709(2) 0.9791(4) 2.7726(3) 0.116(2) Uani 1 1 d . . .
H34A H 0.0528 0.9545 2.7386 0.140 Uiso 1 1 calc . . .
H34B H 0.0996 0.9732 2.7577 0.140 Uiso 1 1 calc . . .

loop_
_atom_site_aniso_label
_atom_site_aniso_U_11
_atom_site_aniso_U_22
_atom_site_aniso_U_33
_atom_site_aniso_U_23
_atom_site_aniso_U_13
_atom_site_aniso_U_12
Eu 0.02864(7) 0.03401(7) 0.02726(7) 0.000 0.000 -0.00048(10)
N 0.0428(13) 0.0386(12) 0.0444(14) -0.0050(10) 0.0007(11) -0.0033(10)
C5 0.064(2) 0.099(3) 0.064(3) -0.002(2) 0.015(2) -0.012(2)
C6 0.159(5) 0.041(2) 0.109(4) 0.006(2) -0.023(4) -0.003(2)
C3 0.065(2) 0.060(2) 0.0527(19) -0.0140(16) -0.0083(16) -0.0004(16)
C4 0.0437(19) 0.075(3) 0.080(3) -0.015(2) -0.0016(18) -0.0087(16)
B1 0.0412(16) 0.0332(14) 0.0329(14) -0.0043(11) 0.0068(12) -0.0012(12)
C11 0.0384(16) 0.0408(16) 0.048(2) -0.0069(14) 0.0089(14) -0.0062(12)
C12 0.0577(19) 0.0567(18) 0.0543(19) -0.0189(15) -0.0075(16) -0.0024(15)
C13 0.099(3) 0.101(3) 0.0393(19) 0.0012(18) -0.0068(18) -0.010(3)
C14 0.071(2) 0.0411(15) 0.0434(16) 0.0000(13) 0.0188(15) -0.0068(15)
C15 0.0400(15) 0.0429(15) 0.0418(15) -0.0084(12) 0.0126(12) -0.0088(12)
C16 0.0462(16) 0.0624(19) 0.0485(16) -0.0046(14) 0.0082(14) 0.0120(14)
C17 0.067(2) 0.0455(16) 0.0536(19) 0.0029(14) 0.0141(17) 0.0155(15)
C18 0.066(2) 0.0323(14) 0.066(2) 0.0019(14) 0.0211(18) 0.0006(14)
B2 0.0395(18) 0.0423(17) 0.0350(18) 0.0083(14) -0.0002(15) 0.0038(15)
C25 0.0315(14) 0.0497(16) 0.0488(17) 0.0146(14) -0.0012(12) 0.0025(12)
C24 0.0563(18) 0.066(2) 0.0418(17) 0.0154(14) 0.0119(14) 0.0057(16)
C23 0.065(2) 0.076(2) 0.0380(17) 0.0178(16) -0.0084(14) -0.0042(17)
C22 0.0432(17) 0.086(2) 0.063(2) 0.0316(19) -0.0142(15) -0.0066(17)
C21 0.0388(15) 0.066(2) 0.0555(19) 0.0319(16) 0.0058(15) 0.0083(15)
C28 0.062(2) 0.077(2) 0.072(3) 0.030(2) 0.024(2) 0.0338(19)
C27 0.086(3) 0.053(2) 0.066(2) 0.0153(18) 0.014(2) 0.0193(18)
C26 0.070(2) 0.0527(19) 0.056(2) 0.0177(15) 0.0028(18) -0.0093(16)
O30 0.113(3) 0.0568(15) 0.090(2) 0.0054(15) 0.0017(19) 0.0026(16)
C31 0.140(5) 0.073(3) 0.078(3) 0.009(2) 0.000(3) 0.006(3)
C32 0.300(12) 0.075(4) 0.126(6) 0.024(4) 0.061(7) 0.031(5)
C33 0.181(7) 0.104(5) 0.135(6) 0.067(4) 0.040(5) 0.019(4)
C34 0.151(6) 0.112(4) 0.087(4) 0.012(3) 0.028(4) -0.004(4)

loop_
_atom_type_symbol
_atom_type_description
_atom_type_scat_dispersion_real
_atom_type_scat_dispersion_imag
_atom_type_scat_source
C C 0.0033 0.0016 'International Tables Vol C Tables 4.2.6.8 and 6.1.1.4'
H H 0.0000 0.0000 'International Tables Vol C Tables 4.2.6.8 and 6.1.1.4'
B B 0.0013 0.0007 'International Tables Vol C Tables 4.2.6.8 and 6.1.1.4'
N N 0.0061 0.0033 'International Tables Vol C Tables 4.2.6.8 and 6.1.1.4'
O O 0.0106 0.0060 'International Tables Vol C Tables 4.2.6.8 and 6.1.1.4'
Eu Eu -0.1578 3.6682 'International Tables Vol C Tables 4.2.6.8 and 6.1.1.4'

loop_
_geom_angle_atom_site_label_1
_geom_angle_atom_site_label_2
_geom_angle_atom_site_label_3
_geom_angle
_geom_angle_site_symmetry_1
_geom_angle_site_symmetry_3
_geom_angle_publ_flag
B1 Eu B1 109.31(14) . 2_565 ?
B1 Eu B2 103.62(10) . 2_565 ?
B1 Eu B2 116.24(10) 2_565 2_565 ?
B1 Eu B2 116.24(10) . . ?
B1 Eu B2 103.62(10) 2_565 . ?
B2 Eu B2 108.30(16) 2_565 . ?
B1 Eu C21 132.19(9) . 2_565 ?
B1 Eu C21 91.84(9) 2_565 2_565 ?
B2 Eu C21 30.78(9) 2_565 2_565 ?
B2 Eu C21 98.43(11) . 2_565 ?
B1 Eu C21 91.84(9) . . ?
B1 Eu C21 132.19(9) 2_565 . ?
B2 Eu C21 98.43(11) 2_565 . ?
B2 Eu C21 30.78(9) . . ?
C21 Eu C21 105.08(14) 2_565 . ?
B1 Eu C11 30.19(8) . . ?
B1 Eu C11 95.50(9) 2_565 . ?
B2 Eu C11 133.11(9) 2_565 . ?
B2 Eu C11 95.44(10) . . ?
C21 Eu C11 162.32(9) 2_565 . ?
C21 Eu C11 81.68(9) . . ?
B1 Eu C11 95.50(9) . 2_565 ?
B1 Eu C11 30.19(8) 2_565 2_565 ?
B2 Eu C11 95.44(10) 2_565 2_565 ?
B2 Eu C11 133.11(9) . 2_565 ?
C21 Eu C11 81.68(9) 2_565 2_565 ?
C21 Eu C11 162.32(9) . 2_565 ?
C11 Eu C11 96.75(12) . 2_565 ?
B1 Eu H1A 26.0(7) . . ?
B1 Eu H1A 135.3(7) 2_565 . ?
B2 Eu H1A 88.8(7) 2_565 . ?
B2 Eu H1A 102.3(7) . . ?
C21 Eu H1A 119.5(7) 2_565 . ?
C21 Eu H1A 72.9(7) . . ?
C11 Eu H1A 46.1(7) . . ?
C11 Eu H1A 118.5(7) 2_565 . ?
B1 Eu H1B 24.5(8) . . ?
B1 Eu H1B 93.3(8) 2_565 . ?
B2 Eu H1B 95.6(8) 2_565 . ?
B2 Eu H1B 140.0(8) . . ?
C21 Eu H1B 117.2(8) 2_565 . ?
C21 Eu H1B 116.1(8) . . ?
C11 Eu H1B 46.4(7) . . ?
C11 Eu H1B 73.1(8) 2_565 . ?
H1A Eu H1B 45.4(10) . . ?
B1 Eu H11 48.9(7) . . ?
B1 Eu H11 87.4(7) 2_565 . ?
B2 Eu H11 150.3(7) 2_565 . ?
B2 Eu H11 80.9(7) . . ?
C21 Eu H11 178.9(8) 2_565 . ?
C21 Eu H11 74.9(6) . . ?
C11 Eu H11 18.7(7) . . ?
C11 Eu H11 98.1(6) 2_565 . ?
H1A Eu H11 61.5(10) . . ?
H1B Eu H11 63.7(10) . . ?
B1 Eu H2B 106.9(7) . . ?
B1 Eu H2B 88.0(7) 2_565 . ?
B2 Eu H2B 131.3(7) 2_565 . ?
B2 Eu H2B 23.2(7) . . ?
C21 Eu H2B 116.5(7) 2_565 . ?
C21 Eu H2B 44.3(7) . . ?
C11 Eu H2B 79.9(7) . . ?
C11 Eu H2B 118.0(7) 2_565 . ?
H1A Eu H2B 102.9(10) . . ?
H1B Eu H2B 126.2(10) . . ?
H11 Eu H2B 62.6(10) . . ?
B1 Eu H2A 135.6(6) . . ?
B1 Eu H2A 99.5(6) 2_565 . ?
B2 Eu H2A 92.4(6) 2_565 . ?
B2 Eu H2A 21.1(6) . . ?
C21 Eu H2A 77.8(7) 2_565 . ?
C21 Eu H2A 44.4(6) . . ?
C11 Eu H2A 116.6(7) . . ?
C11 Eu H2A 124.3(6) 2_565 . ?
H1A Eu H2A 116.8(9) . . ?
H1B Eu H2A 160.1(10) . . ?
H11 Eu H2A 101.5(10) . . ?
H2B Eu H2A 40.1(10) . . ?
B1 Eu H21 79.1(7) . . ?
B1 Eu H21 146.3(7) 2_565 . ?
B2 Eu H21 91.9(7) 2_565 . ?
B2 Eu H21 46.8(7) . . ?
C21 Eu H21 106.5(7) 2_565 . ?
C21 Eu H21 16.0(7) . . ?
C11 Eu H21 75.5(7) . . ?
C11 Eu H21 171.8(7) 2_565 . ?
H1A Eu H21 57.9(10) . . ?
H1B Eu H21 102.5(11) . . ?
H11 Eu H21 73.7(9) . . ?
H2B Eu H21 58.6(10) . . ?
H2A Eu H21 58.9(10) . . ?
C6 N C4 110.1(3) . . ?
C6 N C5 109.6(4) . . ?
C4 N C5 107.7(3) . . ?
C6 N C3 109.8(3) . . ?
C4 N C3 110.8(3) . . ?
C5 N C3 108.8(3) . . ?
N C5 H5A 109.5 . . ?
N C5 H5B 109.5 . . ?
H5A C5 H5B 109.5 . . ?
N C5 H5C 109.5 . . ?
H5A C5 H5C 109.5 . . ?
H5B C5 H5C 109.5 . . ?
N C6 H6A 109.5 . . ?
N C6 H6B 109.5 . . ?
H6A C6 H6B 109.5 . . ?
N C6 H6C 109.5 . . ?
H6A C6 H6C 109.5 . . ?
H6B C6 H6C 109.5 . . ?
N C3 H3A 109.5 . . ?
N C3 H3B 109.5 . . ?
H3A C3 H3B 109.5 . . ?
N C3 H3C 109.5 . . ?
H3A C3 H3C 109.5 . . ?
H3B C3 H3C 109.5 . . ?
N C4 H4A 109.5 . . ?
N C4 H4C 109.5 . . ?
H4A C4 H4C 109.5 . . ?
N C4 H4B 109.5 . . ?
H4A C4 H4B 109.5 . . ?
H4C C4 H4B 109.5 . . ?
C15 B1 C11 105.0(2) . . ?
C15 B1 Eu 165.00(19) . . ?
C11 B1 Eu 89.89(17) . . ?
C15 B1 H1A 114.0(14) . . ?
C11 B1 H1A 109.3(14) . . ?
Eu B1 H1A 60.9(14) . . ?
C15 B1 H1B 112.4(17) . . ?
C11 B1 H1B 113.4(17) . . ?
Eu B1 H1B 58.5(17) . . ?
H1A B1 H1B 103(2) . . ?
C18 C11 C12 113.0(3) . . ?
C18 C11 B1 109.4(3) . . ?
C12 C11 B1 108.8(3) . . ?
C18 C11 Eu 126.2(2) . . ?
C12 C11 Eu 120.3(2) . . ?
B1 C11 Eu 59.92(14) . . ?
C18 C11 H11 104.8(16) . . ?
C12 C11 H11 106.5(17) . . ?
B1 C11 H11 114.2(17) . . ?
Eu C11 H11 54.5(16) . . ?
C13 C12 C11 116.3(3) . . ?
C13 C12 H12A 108.2 . . ?
C11 C12 H12A 108.2 . . ?
C13 C12 H12B 108.2 . . ?
C11 C12 H12B 108.2 . . ?
H12A C12 H12B 107.4 . . ?
C12 C13 C14 117.9(3) . . ?
C12 C13 H13A 107.8 . . ?
C14 C13 H13A 107.8 . . ?
C12 C13 H13B 107.8 . . ?
C14 C13 H13B 107.8 . . ?
H13A C13 H13B 107.2 . . ?
C13 C14 C15 115.7(3) . . ?
C13 C14 H14A 108.3 . . ?
C15 C14 H14A 108.3 . . ?
C13 C14 H14B 108.3 . . ?
C15 C14 H14B 108.3 . . ?
H14A C14 H14B 107.4 . . ?
C16 C15 C14 112.5(2) . . ?
C16 C15 B1 110.5(2) . . ?
C14 C15 B1 108.9(3) . . ?
C16 C15 H15 111(3) . . ?
C14 C15 H15 102(4) . . ?
B1 C15 H15 112(4) . . ?
C15 C16 C17 114.5(3) . . ?
C15 C16 H16A 108.6 . . ?
C17 C16 H16A 108.6 . . ?
C15 C16 H16B 108.6 . . ?
C17 C16 H16B 108.6 . . ?
H16A C16 H16B 107.6 . . ?
C18 C17 C16 113.8(3) . . ?
C18 C17 H17A 108.8 . . ?
C16 C17 H17A 108.8 . . ?
C18 C17 H17B 108.8 . . ?
C16 C17 H17B 108.8 . . ?
H17A C17 H17B 107.7 . . ?
C17 C18 C11 114.6(3) . . ?
C17 C18 H18A 108.6 . . ?
C11 C18 H18A 108.6 . . ?
C17 C18 H18B 108.6 . . ?
C11 C18 H18B 108.6 . . ?
H18A C18 H18B 107.6 . . ?
C25 B2 C21 104.9(2) . . ?
C25 B2 Eu 168.7(2) . . ?
C21 B2 Eu 85.78(18) . . ?
C25 B2 H2B 115.2(17) . . ?
C21 B2 H2B 107.2(16) . . ?
Eu B2 H2B 63.6(16) . . ?
C25 B2 H2A 110.4(16) . . ?
C21 B2 H2A 112.2(15) . . ?
Eu B2 H2A 61.3(16) . . ?
H2B B2 H2A 107(2) . . ?
C26 C25 C24 113.5(3) . . ?
C26 C25 B2 110.9(3) . . ?
C24 C25 B2 109.6(3) . . ?
C26 C25 H25 100(2) . . ?
C24 C25 H25 108(2) . . ?
B2 C25 H25 115(2) . . ?
C23 C24 C25 114.4(3) . . ?
C23 C24 H24A 108.7 . . ?
C25 C24 H24A 108.7 . . ?
C23 C24 H24B 108.7 . . ?
C25 C24 H24B 108.7 . . ?
H24A C24 H24B 107.6 . . ?
C24 C23 C22 114.9(3) . . ?
C24 C23 H23A 108.5 . . ?
C22 C23 H23A 108.5 . . ?
C24 C23 H23B 108.5 . . ?
C22 C23 H23B 108.6 . . ?
H23A C23 H23B 107.5 . . ?
C21 C22 C23 115.2(3) . . ?
C21 C22 H22A 108.5 . . ?
C23 C22 H22A 108.5 . . ?
C21 C22 H22B 108.5 . . ?
C23 C22 H22B 108.5 . . ?
H22A C22 H22B 107.5 . . ?
C22 C21 C28 114.8(3) . . ?
C22 C21 B2 108.6(3) . . ?
C28 C21 B2 108.3(3) . . ?
C22 C21 Eu 117.8(2) . . ?
C28 C21 Eu 126.4(2) . . ?
B2 C21 Eu 63.44(15) . . ?
C22 C21 H21 101(2) . . ?
C28 C21 H21 111.3(19) . . ?
B2 C21 H21 112.5(19) . . ?
Eu C21 H21 49.1(19) . . ?
C27 C28 C21 116.2(3) . . ?
C27 C28 H28A 108.2 . . ?
C21 C28 H28A 108.2 . . ?
C27 C28 H28B 108.2 . . ?
C21 C28 H28B 108.2 . . ?
H28A C28 H28B 107.4 . . ?
C26 C27 C28 113.8(3) . . ?
C26 C27 H27A 108.8 . . ?
C28 C27 H27A 108.8 . . ?
C26 C27 H27B 108.8 . . ?
C28 C27 H27B 108.8 . . ?
H27A C27 H27B 107.7 . . ?
C27 C26 C25 115.2(3) . . ?
C27 C26 H26A 108.5 . . ?
C25 C26 H26A 108.5 . . ?
C27 C26 H26B 108.5 . . ?
C25 C26 H26B 108.5 . . ?
H26A C26 H26B 107.5 . . ?
C31 O30 C34 108.6(4) . . ?
O30 C31 C32 108.3(5) . . ?
O30 C31 H31A 110.0 . . ?
C32 C31 H31A 110.0 . . ?
O30 C31 H31B 110.0 . . ?
C32 C31 H31B 110.0 . . ?
H31A C31 H31B 108.4 . . ?
C33 C32 C31 108.3(6) . . ?
C33 C32 H32A 110.0 . . ?
C31 C32 H32A 110.0 . . ?
C33 C32 H32B 110.0 . . ?
C31 C32 H32B 110.0 . . ?
H32A C32 H32B 108.4 . . ?
C32 C33 C34 105.3(5) . . ?
C32 C33 H33A 110.7 . . ?
C34 C33 H33A 110.7 . . ?
C32 C33 H33B 110.7 . . ?
C34 C33 H33B 110.7 . . ?
H33A C33 H33B 108.8 . . ?
O30 C34 C33 105.6(5) . . ?
O30 C34 H34A 110.6 . . ?
C33 C34 H34A 110.6 . . ?
O30 C34 H34B 110.6 . . ?
C33 C34 H34B 110.6 . . ?
H34A C34 H34B 108.7 . . ?

loop_
_geom_bond_atom_site_label_1
_geom_bond_atom_site_label_2
_geom_bond_distance
_geom_bond_site_symmetry_2
_geom_bond_publ_flag
Eu B1 2.806(3) . ?
Eu B1 2.806(3) 2_565 ?
Eu B2 2.856(4) 2_565 ?
Eu B2 2.856(4) . ?
Eu C21 3.184(3) 2_565 ?
Eu C21 3.184(3) . ?
Eu C11 3.242(3) . ?
Eu C11 3.242(3) 2_565 ?
Eu H1A 2.46(3) . ?
Eu H1B 2.41(4) . ?
Eu H11 2.76(3) . ?
Eu H2B 2.56(3) . ?
Eu H2A 2.53(3) . ?
Eu H21 2.65(3) . ?
N C6 1.466(5) . ?
N C4 1.497(5) . ?
N C5 1.499(5) . ?
N C3 1.500(4) . ?
C5 H5A 0.9700 . ?
C5 H5B 0.9701 . ?
C5 H5C 0.9700 . ?
C6 H6A 0.9701 . ?
C6 H6B 0.9699 . ?
C6 H6C 0.9700 . ?
C3 H3A 0.9700 . ?
C3 H3B 0.9700 . ?
C3 H3C 0.9699 . ?
C4 H4A 0.9700 . ?
C4 H4C 0.9699 . ?
C4 H4B 0.9701 . ?
B1 C15 1.626(4) . ?
B1 C11 1.630(4) . ?
B1 H1A 1.23(3) . ?
B1 H1B 1.17(3) . ?
C11 C18 1.541(5) . ?
C11 C12 1.542(5) . ?
C11 H11 1.09(3) . ?
C12 C13 1.479(6) . ?
C12 H12A 0.9800 . ?
C12 H12B 0.9800 . ?
C13 C14 1.531(6) . ?
C13 H13A 0.9800 . ?
C13 H13B 0.9799 . ?
C14 C15 1.541(4) . ?
C14 H14A 0.9800 . ?
C14 H14B 0.9800 . ?
C15 C16 1.518(4) . ?
C15 H15 0.94(5) . ?
C16 C17 1.529(5) . ?
C16 H16A 0.9800 . ?
C16 H16B 0.9801 . ?
C17 C18 1.519(5) . ?
C17 H17A 0.9800 . ?
C17 H17B 0.9799 . ?
C18 H18A 0.9800 . ?
C18 H18B 0.9801 . ?
B2 C25 1.610(5) . ?
B2 C21 1.634(5) . ?
B2 H2B 1.13(3) . ?
B2 H2A 1.04(3) . ?
C25 C26 1.522(5) . ?
C25 C24 1.547(5) . ?
C25 H25 0.91(4) . ?
C24 C23 1.528(5) . ?
C24 H24A 0.9800 . ?
C24 H24B 0.9800 . ?
C23 C22 1.542(5) . ?
C23 H23A 0.9801 . ?
C23 H23B 0.9800 . ?
C22 C21 1.521(5) . ?
C22 H22A 0.9800 . ?
C22 H22B 0.9800 . ?
C21 C28 1.544(6) . ?
C21 H21 0.97(3) . ?
C28 C27 1.533(6) . ?
C28 H28A 0.9800 . ?
C28 H28B 0.9799 . ?
C27 C26 1.520(6) . ?
C27 H27A 0.9801 . ?
C27 H27B 0.9800 . ?
C26 H26A 0.9799 . ?
C26 H26B 0.9800 . ?
O30 C31 1.394(6) . ?
O30 C34 1.403(6) . ?
C31 C32 1.432(7) . ?
C31 H31A 0.9800 . ?
C31 H31B 0.9800 . ?
C32 C33 1.411(10) . ?
C32 H32A 0.9800 . ?
C32 H32B 0.9800 . ?
C33 C34 1.503(9) . ?
C33 H33A 0.9800 . ?
C33 H33B 0.9800 . ?
C34 H34A 0.9801 . ?
C34 H34B 0.9800 . ?

loop_
_cod_changelog_entry_id
_cod_changelog_entry_author
_cod_changelog_entry_date
_cod_changelog_entry_text
1 'Vaitkus, Antanas' 2024-11-21T17:51:22+02:00
;
 Changed the '_atom_site_type_symbol' data value for atom site 'Eu' from 'Ra'
 to 'Eu' after consulting the original publication.
;
